data_4117874
loop_
_publ_author_name
'Julien Lefranc'
'Anne M. Fournier'
'Ga\"elle Mingat'
'Simon Herbert'
'Tommaso Marcelli'
'Jonathan Clayden'

_publ_contact_author_address
; 
Department of Chemistry 
University of Manchester 
Manchester M13 9PL 
England  UK 
;
_publ_contact_author_email jrtest@spec.ch.man.ac.uk
_publ_contact_author_fax 44(161)275-4734
_publ_contact_author_name 'Raftery, James'
_publ_contact_author_phone 44(161)275-4700
_publ_section_title
;
 Intramolecular Vinylation of Secondary and Tertiary Organolithiums
;
_journal_name_full 'Journal of the American Chemical Society'
_journal_page_first 7286
_journal_page_last 7289
_journal_paper_doi 10.1021/ja301591m
_journal_volume 134
_journal_year 2012
_chemical_absolute_configuration ad
_chemical_formula_sum 'C11 H15 Cl2 N'
_chemical_formula_weight 232.14
_chemical_name_systematic
; 
 ? 
;
_space_group_IT_number 19
_symmetry_cell_setting orthorhombic
_symmetry_space_group_name_Hall 'P 2ac 2ab'
_symmetry_space_group_name_H-M 'P 21 21 21'
_atom_sites_solution_hydrogens geom
_atom_sites_solution_primary direct
_atom_sites_solution_secondary difmap
_audit_creation_method SHELXL-97
_cell_angle_alpha 90.00
_cell_angle_beta 90.00
_cell_angle_gamma 90.00
_cell_formula_units_Z 4
_cell_length_a 6.7873(17)
_cell_length_b 7.4504(18)
_cell_length_c 24.010(6)
_cell_measurement_reflns_used 426
_cell_measurement_temperature 100(2)
_cell_measurement_theta_max 16.839
_cell_measurement_theta_min 2.862
_cell_volume 1214.1(5)
_computing_cell_refinement 'Bruker SMART'
_computing_data_collection 'Bruker SMART'
_computing_data_reduction 'Bruker SAINT'
_computing_molecular_graphics 'Bruker SHELXTL'
_computing_publication_material 'Bruker SHELXTL'
_computing_structure_refinement 'SHELXL-97 (Sheldrick, 1997)'
_computing_structure_solution 'SHELXS-97 (Sheldrick, 1990)'
_diffrn_ambient_temperature 100(2)
_diffrn_measured_fraction_theta_full 1.000
_diffrn_measured_fraction_theta_max 1.000
_diffrn_measurement_device_type 'CCD area detector'
_diffrn_measurement_method 'phi and omega scans'
_diffrn_radiation_monochromator graphite
_diffrn_radiation_source 'fine-focus sealed tube'
_diffrn_radiation_type MoK\a
_diffrn_radiation_wavelength 0.71073
_diffrn_reflns_av_R_equivalents 0.1521
_diffrn_reflns_av_sigmaI/netI 0.1948
_diffrn_reflns_limit_h_max 8
_diffrn_reflns_limit_h_min -8
_diffrn_reflns_limit_k_max 8
_diffrn_reflns_limit_k_min -8
_diffrn_reflns_limit_l_max 28
_diffrn_reflns_limit_l_min -27
_diffrn_reflns_number 8678
_diffrn_reflns_theta_full 25.00
_diffrn_reflns_theta_max 25.04
_diffrn_reflns_theta_min 1.70
_exptl_absorpt_coefficient_mu 0.498
_exptl_absorpt_correction_type none
_exptl_crystal_colour colourless
_exptl_crystal_density_diffrn 1.270
_exptl_crystal_description plate
_exptl_crystal_F_000 488
_exptl_crystal_size_max 0.22
_exptl_crystal_size_mid 0.12
_exptl_crystal_size_min 0.02
_refine_diff_density_max 0.377
_refine_diff_density_min -0.466
_refine_diff_density_rms 0.084
_refine_ls_abs_structure_details 'Flack H D (1983), Acta Cryst. A39, 876-881'
_refine_ls_abs_structure_Flack 0.23(18)
_refine_ls_extinction_method none
_refine_ls_goodness_of_fit_ref 0.961
_refine_ls_hydrogen_treatment constr
_refine_ls_matrix_type full
_refine_ls_number_parameters 129
_refine_ls_number_reflns 2135
_refine_ls_number_restraints 6
_refine_ls_restrained_S_all 0.961
_refine_ls_R_factor_all 0.1401
_refine_ls_R_factor_gt 0.0868
_refine_ls_shift/su_max 0.000
_refine_ls_shift/su_mean 0.000
_refine_ls_structure_factor_coef Fsqd
_refine_ls_weighting_details 'calc w=1/[\s^2^(Fo^2^)+(0.0034P)^2^+0.0000P] where P=(Fo^2^+2Fc^2^)/3'
_refine_ls_weighting_scheme calc
_refine_ls_wR_factor_gt 0.0879
_refine_ls_wR_factor_ref 0.1014
_reflns_number_gt 1317
_reflns_number_total 2135
_reflns_threshold_expression >2sigma(I)
_cod_data_source_file ja301591m_si_002.cif
_cod_data_source_block s3533m
_cod_database_code 4117874

loop_
_symmetry_equiv_pos_as_xyz
'x, y, z'
'-x+1/2, -y, z+1/2'
'-x, y+1/2, -z+1/2'
'x+1/2, -y+1/2, -z'

loop_
_atom_site_label
_atom_site_type_symbol
_atom_site_fract_x
_atom_site_fract_y
_atom_site_fract_z
_atom_site_U_iso_or_equiv
_atom_site_adp_type
_atom_site_occupancy
_atom_site_symmetry_multiplicity
_atom_site_calc_flag
_atom_site_refinement_flags
C1 C 0.6748(12) 0.4015(9) 0.1949(3) 0.023(2) Uani 1 1 d U
C2 C 0.8532(12) 0.3426(9) 0.2129(3) 0.026(2) Uani 1 1 d .
H2 H 0.9096 0.3892 0.2461 0.031 Uiso 1 1 calc R
C3 C 0.9523(11) 0.2127(8) 0.1818(3) 0.0194(19) Uani 1 1 d .
H3 H 1.0782 0.1723 0.1937 0.023 Uiso 1 1 calc R
C4 C 0.8703(11) 0.1418(8) 0.1340(3) 0.0147(17) Uani 1 1 d .
C5 C 0.6875(11) 0.2083(9) 0.1163(3) 0.022(2) Uani 1 1 d .
H5 H 0.6302 0.1631 0.0830 0.026 Uiso 1 1 calc R
C6 C 0.5892(10) 0.3384(9) 0.1464(3) 0.021(2) Uani 1 1 d .
H6 H 0.4658 0.3836 0.1341 0.026 Uiso 1 1 calc R
C7 C 0.9720(10) -0.0083(9) 0.1008(3) 0.0156(19) Uani 1 1 d .
C8 C 1.1104(9) -0.0571(9) 0.0032(3) 0.0283(19) Uani 1 1 d .
H8A H 1.2493 -0.0292 0.0102 0.042 Uiso 1 1 calc R
H8B H 1.0777 -0.0269 -0.0355 0.042 Uiso 1 1 calc R
H8C H 1.0874 -0.1854 0.0094 0.042 Uiso 1 1 calc R
C9 C 1.1876(9) -0.0322(10) 0.1203(2) 0.0158(19) Uani 1 1 d .
H9 H 1.2715 0.0697 0.1185 0.019 Uiso 1 1 calc R
C10 C 1.2636(11) -0.1822(9) 0.1390(3) 0.030(2) Uani 1 1 d .
H10A H 1.1845 -0.2871 0.1414 0.036 Uiso 1 1 calc R
H10B H 1.3978 -0.1861 0.1502 0.036 Uiso 1 1 calc R
C11 C 0.8477(10) -0.1805(8) 0.1051(3) 0.0206(19) Uani 1 1 d .
H11A H 0.7176 -0.1595 0.0886 0.031 Uiso 1 1 calc R
H11B H 0.8323 -0.2137 0.1444 0.031 Uiso 1 1 calc R
H11C H 0.9139 -0.2779 0.0851 0.031 Uiso 1 1 calc R
Cl1 Cl 0.5472(3) 0.5617(3) 0.23455(7) 0.0341(6) Uani 1 1 d .
Cl2 Cl 0.1318(2) 0.4413(3) 0.03782(7) 0.0230(5) Uani 1 1 d .
N1 N 0.9851(6) 0.0487(7) 0.0413(2) 0.0159(13) Uani 1 1 d .
H1A H 0.8594 0.0492 0.0269 0.019 Uiso 1 1 calc R
H1B H 1.0295 0.1653 0.0406 0.019 Uiso 1 1 calc R

loop_
_atom_site_aniso_label
_atom_site_aniso_U_11
_atom_site_aniso_U_22
_atom_site_aniso_U_33
_atom_site_aniso_U_23
_atom_site_aniso_U_13
_atom_site_aniso_U_12
C1 0.035(5) 0.012(5) 0.023(4) -0.004(3) 0.019(4) 0.007(4)
C2 0.032(5) 0.015(4) 0.031(5) 0.003(4) -0.006(5) -0.008(4)
C3 0.021(5) 0.015(4) 0.022(5) 0.006(4) -0.002(4) 0.010(4)
C4 0.013(4) 0.015(4) 0.016(4) 0.000(3) -0.001(4) -0.004(4)
C5 0.025(5) 0.016(4) 0.025(5) 0.002(4) -0.007(4) -0.005(4)
C6 0.013(5) 0.019(4) 0.032(5) 0.000(4) 0.011(4) 0.002(3)
C7 0.009(4) 0.019(5) 0.019(4) 0.001(3) 0.002(3) -0.007(3)
C8 0.029(5) 0.022(4) 0.034(5) 0.005(4) -0.002(4) 0.009(5)
C9 0.006(4) 0.028(5) 0.013(4) -0.002(4) 0.002(3) 0.007(4)
C10 0.028(5) 0.029(5) 0.033(6) 0.003(5) -0.006(4) 0.010(4)
C11 0.011(4) 0.016(4) 0.036(5) 0.010(4) 0.007(4) 0.000(4)
Cl1 0.0470(14) 0.0286(11) 0.0266(11) -0.0051(12) 0.0013(10) 0.0228(12)
Cl2 0.0204(10) 0.0150(9) 0.0335(11) -0.0027(11) 0.0104(10) 0.0004(10)
N1 0.011(3) 0.007(3) 0.030(3) -0.003(3) -0.007(3) 0.002(3)

loop_
_atom_type_symbol
_atom_type_description
_atom_type_scat_dispersion_real
_atom_type_scat_dispersion_imag
_atom_type_scat_source
C C 0.0033 0.0016 'International Tables Vol C Tables 4.2.6.8 and 6.1.1.4'
H H 0.0000 0.0000 'International Tables Vol C Tables 4.2.6.8 and 6.1.1.4'
N N 0.0061 0.0033 'International Tables Vol C Tables 4.2.6.8 and 6.1.1.4'
Cl Cl 0.1484 0.1585 'International Tables Vol C Tables 4.2.6.8 and 6.1.1.4'

loop_
_geom_angle_atom_site_label_1
_geom_angle_atom_site_label_2
_geom_angle_atom_site_label_3
_geom_angle
C2 C1 C6 122.1(7)
C2 C1 Cl1 119.2(6)
C6 C1 Cl1 118.7(6)
C1 C2 C3 119.0(7)
C1 C2 H2 120.5
C3 C2 H2 120.5
C4 C3 C2 121.0(7)
C4 C3 H3 119.5
C2 C3 H3 119.5
C3 C4 C5 118.2(7)
C3 C4 C7 121.8(7)
C5 C4 C7 119.9(6)
C6 C5 C4 121.2(7)
C6 C5 H5 119.4
C4 C5 H5 119.4
C5 C6 C1 118.4(7)
C5 C6 H6 120.8
C1 C6 H6 120.8
N1 C7 C4 108.4(5)
N1 C7 C11 109.5(5)
C4 C7 C11 109.0(5)
N1 C7 C9 105.4(5)
C4 C7 C9 110.7(6)
C11 C7 C9 113.7(6)
N1 C8 H8A 109.5
N1 C8 H8B 109.5
H8A C8 H8B 109.5
N1 C8 H8C 109.5
H8A C8 H8C 109.5
H8B C8 H8C 109.5
C10 C9 C7 125.1(7)
C10 C9 H9 117.5
C7 C9 H9 117.5
C9 C10 H10A 120.0
C9 C10 H10B 120.0
H10A C10 H10B 120.0
C7 C11 H11A 109.5
C7 C11 H11B 109.5
H11A C11 H11B 109.5
C7 C11 H11C 109.5
H11A C11 H11C 109.5
H11B C11 H11C 109.5
C8 N1 C7 118.4(5)
C8 N1 H1A 107.7
C7 N1 H1A 107.7
C8 N1 H1B 107.7
C7 N1 H1B 107.7
H1A N1 H1B 107.1

loop_
_geom_bond_atom_site_label_1
_geom_bond_atom_site_label_2
_geom_bond_distance
C1 C2 1.358(9)
C1 C6 1.384(9)
C1 Cl1 1.755(7)
C2 C3 1.395(9)
C2 H2 0.9500
C3 C4 1.382(9)
C3 H3 0.9500
C4 C5 1.401(9)
C4 C7 1.536(8)
C5 C6 1.381(8)
C5 H5 0.9500
C6 H6 0.9500
C7 N1 1.495(7)
C7 C11 1.539(8)
C7 C9 1.547(8)
C8 N1 1.477(7)
C8 H8A 0.9800
C8 H8B 0.9800
C8 H8C 0.9800
C9 C10 1.311(9)
C9 H9 0.9500
C10 H10A 0.9500
C10 H10B 0.9500
C11 H11A 0.9800
C11 H11B 0.9800
C11 H11C 0.9800
N1 H1A 0.9200
N1 H1B 0.9200

loop_
_geom_hbond_atom_site_label_D
_geom_hbond_atom_site_label_H
_geom_hbond_atom_site_label_A
_geom_hbond_distance_DH
_geom_hbond_distance_HA
_geom_hbond_distance_DA
_geom_hbond_angle_DHA
_geom_hbond_site_symmetry_A
N1 H1A Cl2 0.92 2.19 3.060(5) 156.8 4
N1 H1B Cl2 0.92 2.17 3.091(5) 179.1 1_655

loop_
_geom_torsion_atom_site_label_1
_geom_torsion_atom_site_label_2
_geom_torsion_atom_site_label_3
_geom_torsion_atom_site_label_4
_geom_torsion
C6 C1 C2 C3 -0.9(11)
Cl1 C1 C2 C3 178.7(5)
C1 C2 C3 C4 -1.1(10)
C2 C3 C4 C5 2.2(10)
C2 C3 C4 C7 -176.8(6)
C3 C4 C5 C6 -1.4(10)
C7 C4 C5 C6 177.6(6)
C4 C5 C6 C1 -0.4(10)
C2 C1 C6 C5 1.6(11)
Cl1 C1 C6 C5 -178.0(5)
C3 C4 C7 N1 -128.0(6)
C5 C4 C7 N1 53.0(8)
C3 C4 C7 C11 112.9(7)
C5 C4 C7 C11 -66.1(8)
C3 C4 C7 C9 -12.9(8)
C5 C4 C7 C9 168.1(6)
N1 C7 C9 C10 -120.0(7)
C4 C7 C9 C10 123.0(7)
C11 C7 C9 C10 -0.1(9)
C4 C7 N1 C8 168.5(5)
C11 C7 N1 C8 -72.7(7)
C9 C7 N1 C8 50.0(7)
